data_7009720
loop_
_publ_author_name
'Hartshorn, Richard M.'
'Telfer, Shane G.'

_publ_section_title
;
 The photodecarboxylation of [N,N-bis(2-pyridylmethyl)amino
 acidato]phenanthrolinecobalt(III) complexes: -- formation and
 decomposition of metallacyclic species&#x200A;&#x2020;
;
_journal_issue 16
_journal_name_full 'Journal of the Chemical Society, Dalton Transactions'
_journal_page_first 2801
_journal_paper_doi 10.1039/b003095n
_journal_year 2000
_chemical_formula_sum 'C26 H22 Cl2 Co N5 O10'
_chemical_formula_weight 694.32
_chemical_name_systematic
; 
 ? 
;
_space_group_IT_number 14
_symmetry_cell_setting monoclinic
_symmetry_space_group_name_Hall '-P 2ybc'
_symmetry_space_group_name_H-M 'P 1 21/c 1'
_atom_sites_solution_hydrogens geom
_atom_sites_solution_primary direct
_atom_sites_solution_secondary difmap
_audit_creation_method SHELXL-97
_cell_angle_alpha 90.00
_cell_angle_beta 114.54(3)
_cell_angle_gamma 90.00
_cell_formula_units_Z 4
_cell_length_a 11.620(8)
_cell_length_b 24.487(13)
_cell_length_c 10.296(6)
_cell_measurement_reflns_used -
_cell_measurement_temperature 150
_cell_measurement_theta_max -
_cell_measurement_theta_min -
_cell_volume 2665(3)
_computing_cell_refinement 'Bruker SMART'
_computing_data_collection 'Bruker SMART'
_computing_data_reduction 'Bruker SHELXTL'
_computing_molecular_graphics 'Bruker SHELXTL'
_computing_publication_material 'Bruker SHELXTL'
_computing_structure_refinement 'SHELXL-97 (Sheldrick, 1997)'
_computing_structure_solution 'SHELXS-97 (Sheldrick, 1990)'
_diffrn_ambient_temperature 293(2)
_diffrn_measured_fraction_theta_full 0.980
_diffrn_measured_fraction_theta_max 0.980
_diffrn_measurement_device_type 'CCD area detector'
_diffrn_measurement_method 'phi and omega scans'
_diffrn_radiation_monochromator graphite
_diffrn_radiation_source 'fine-focus sealed tube'
_diffrn_radiation_type MoK\a
_diffrn_radiation_wavelength 0.71073
_diffrn_reflns_av_R_equivalents 0.0509
_diffrn_reflns_av_sigmaI/netI 0.0496
_diffrn_reflns_limit_h_max 12
_diffrn_reflns_limit_h_min -12
_diffrn_reflns_limit_k_max 27
_diffrn_reflns_limit_k_min -27
_diffrn_reflns_limit_l_max 7
_diffrn_reflns_limit_l_min -11
_diffrn_reflns_number 26963
_diffrn_reflns_theta_full 23.51
_diffrn_reflns_theta_max 23.51
_diffrn_reflns_theta_min 2.10
_exptl_absorpt_coefficient_mu 0.687
_exptl_absorpt_correction_type SADABS
_exptl_crystal_colour orange
_exptl_crystal_density_diffrn 1.298
_exptl_crystal_density_meas ?
_exptl_crystal_density_method .
_exptl_crystal_description block
_exptl_crystal_F_000 1062
_exptl_crystal_size_max 0.40
_exptl_crystal_size_mid 0.20
_exptl_crystal_size_min 0.18
_refine_diff_density_max 0.855
_refine_diff_density_min -0.429
_refine_diff_density_rms 0.065
_refine_ls_extinction_method none
_refine_ls_goodness_of_fit_ref 0.940
_refine_ls_hydrogen_treatment mixed
_refine_ls_matrix_type full
_refine_ls_number_parameters 397
_refine_ls_number_reflns 3873
_refine_ls_number_restraints 0
_refine_ls_restrained_S_all 0.940
_refine_ls_R_factor_all 0.0560
_refine_ls_R_factor_gt 0.0351
_refine_ls_shift/su_max 0.000
_refine_ls_shift/su_mean 0.000
_refine_ls_structure_factor_coef Fsqd
_refine_ls_weighting_details 'calc w=1/[\s^2^(Fo^2^)+(0.0602P)^2^+0.0000P] where P=(Fo^2^+2Fc^2^)/3'
_refine_ls_weighting_scheme calc
_refine_ls_wR_factor_gt 0.0888
_refine_ls_wR_factor_ref 0.0933
_reflns_number_gt 2772
_reflns_number_total 3873
_reflns_threshold_expression >2sigma(I)
_cod_data_source_file b003095n.txt
_cod_data_source_block stdpg
_cod_depositor_comments
;
The following automatic conversions were performed:
'_symmetry_cell_setting' value 'Monoclinic' changed to 'monoclinic'
according to '/home/saulius/struct/CIF-dictionaries/cif_core.dic'
dictionary named 'cif_core.dic' version 2.4.1 from 2010-06-29.

Automatic conversion script
Id: cif_fix_enum 1527 2010-12-29 10:47:43Z saulius 

2018-02-23
Z value changed to be consistent with given formula
                 miguel
;
_cod_original_formula_units_Z 4
_cod_original_sg_symbol_H-M P2(1)/c
_cod_database_code 7009720

loop_
_symmetry_equiv_pos_as_xyz
'x, y, z'
'-x, y+1/2, -z+1/2'
'-x, -y, -z'
'x, -y-1/2, z-1/2'

loop_
_atom_site_label
_atom_site_type_symbol
_atom_site_fract_x
_atom_site_fract_y
_atom_site_fract_z
_atom_site_U_iso_or_equiv
_atom_site_adp_type
_atom_site_occupancy
_atom_site_symmetry_multiplicity
_atom_site_calc_flag
_atom_site_refinement_flags
_atom_site_disorder_assembly
_atom_site_disorder_group
Co Co 0.20942(4) 0.141177(18) 0.37514(5) 0.01835(16) Uani 1 1 d . . .
N1 N 0.0923(3) 0.15630(11) 0.1810(3) 0.0194(7) Uani 1 1 d . . .
N2 N 0.3367(3) 0.15840(11) 0.3063(3) 0.0189(7) Uani 1 1 d . . .
N3 N 0.0599(3) 0.12853(11) 0.4067(3) 0.0216(7) Uani 1 1 d . . .
N4 N 0.3267(3) 0.13133(11) 0.5705(3) 0.0195(7) Uani 1 1 d . . .
N5 N 0.2365(3) 0.06058(11) 0.3636(3) 0.0201(7) Uani 1 1 d . . .
O1 O 0.2041(2) 0.21604(9) 0.4129(2) 0.0216(6) Uani 1 1 d . . .
O2 O 0.1569(3) 0.29649(10) 0.3027(3) 0.0341(7) Uani 1 1 d . . .
C1 C 0.1473(3) 0.24705(15) 0.3014(4) 0.0223(8) Uani 1 1 d . . .
C2 C 0.0635(3) 0.21679(13) 0.1707(4) 0.0246(9) Uani 1 1 d . . .
H2A H 0.0736 0.2317 0.0888 0.030 Uiso 1 1 calc R . .
H2B H -0.0239 0.2220 0.1555 0.030 Uiso 1 1 calc R . .
C4 C 0.1574(3) 0.14254(15) 0.0868(3) 0.0215(8) Uani 1 1 d . . .
H4A H 0.1189 0.1624 -0.0025 0.026 Uiso 1 1 calc R . .
H4B H 0.1500 0.1038 0.0657 0.026 Uiso 1 1 calc R . .
C5 C 0.2945(3) 0.15816(13) 0.1640(4) 0.0206(8) Uani 1 1 d . . .
C6 C 0.3718(3) 0.17311(15) 0.0979(4) 0.0264(9) Uani 1 1 d . . .
H6 H 0.3416 0.1716 -0.0010 0.032 Uiso 1 1 calc R . .
C7 C 0.4941(3) 0.19031(15) 0.1791(4) 0.0288(9) Uani 1 1 d . . .
H7 H 0.5474 0.2000 0.1360 0.035 Uiso 1 1 calc R . .
C8 C 0.5353(3) 0.19284(14) 0.3244(4) 0.0242(9) Uani 1 1 d . . .
H8 H 0.6160 0.2057 0.3815 0.029 Uiso 1 1 calc R . .
C9 C 0.4555(3) 0.17613(14) 0.3846(4) 0.0223(9) Uani 1 1 d . . .
H9 H 0.4846 0.1771 0.4834 0.027 Uiso 1 1 calc R . .
C10 C -0.0266(3) 0.12474(15) 0.1525(4) 0.0243(9) Uani 1 1 d . . .
H10A H -0.0978 0.1415 0.0750 0.029 Uiso 1 1 calc R . .
H10B H -0.0180 0.0875 0.1257 0.029 Uiso 1 1 calc R . .
C11 C -0.0476(3) 0.12519(13) 0.2864(3) 0.0209(8) Uani 1 1 d . . .
C12 C -0.1635(4) 0.12272(14) 0.2910(4) 0.0282(9) Uani 1 1 d . . .
H12 H -0.2368 0.1209 0.2069 0.034 Uiso 1 1 calc R . .
C13 C -0.1710(4) 0.12297(16) 0.4208(4) 0.0328(10) Uani 1 1 d . . .
H13 H -0.2493 0.1210 0.4252 0.039 Uiso 1 1 calc R . .
C14 C -0.0627(4) 0.12619(15) 0.5428(4) 0.0309(10) Uani 1 1 d . . .
H14 H -0.0658 0.1267 0.6316 0.037 Uiso 1 1 calc R . .
C15 C 0.0511(4) 0.12868(14) 0.5324(4) 0.0273(9) Uani 1 1 d . . .
H15 H 0.1251 0.1306 0.6159 0.033 Uiso 1 1 calc R . .
C16 C 0.3714(3) 0.16989(15) 0.6714(4) 0.0234(8) Uani 1 1 d . . .
H16 H 0.3430 0.2057 0.6499 0.028 Uiso 1 1 calc R . .
C17 C 0.4589(3) 0.15703(15) 0.8067(4) 0.0242(9) Uani 1 1 d . . .
H17 H 0.4906 0.1844 0.8751 0.029 Uiso 1 1 calc R . .
C18 C 0.4997(3) 0.10464(15) 0.8415(4) 0.0262(9) Uani 1 1 d . . .
H18 H 0.5582 0.0964 0.9335 0.031 Uiso 1 1 calc R . .
C19 C 0.4540(3) 0.06334(14) 0.7394(3) 0.0231(8) Uani 1 1 d . . .
C20 C 0.4898(4) 0.00700(15) 0.7622(4) 0.0290(9) Uani 1 1 d . . .
H20 H 0.5454 -0.0045 0.8527 0.035 Uiso 1 1 calc R . .
C21 C 0.4447(4) -0.02973(15) 0.6557(4) 0.0300(10) Uani 1 1 d . . .
H21 H 0.4703 -0.0660 0.6738 0.036 Uiso 1 1 calc R . .
C22 C 0.3587(3) -0.01410(14) 0.5161(4) 0.0226(8) Uani 1 1 d . . .
C23 C 0.3103(3) -0.05028(15) 0.4008(4) 0.0279(9) Uani 1 1 d . . .
H23 H 0.3350 -0.0867 0.4112 0.033 Uiso 1 1 calc R . .
C24 C 0.2260(4) -0.03055(14) 0.2729(4) 0.0284(9) Uani 1 1 d . . .
H24 H 0.1916 -0.0538 0.1947 0.034 Uiso 1 1 calc R . .
C25 C 0.1914(3) 0.02416(15) 0.2587(4) 0.0269(9) Uani 1 1 d . . .
H25 H 0.1328 0.0361 0.1701 0.032 Uiso 1 1 calc R . .
C26 C 0.3198(3) 0.04051(14) 0.4921(3) 0.0201(8) Uani 1 1 d . . .
C27 C 0.3685(3) 0.07913(14) 0.6043(3) 0.0184(8) Uani 1 1 d . . .
Cl1 Cl 0.78239(9) 0.20250(4) 0.79572(10) 0.0291(2) Uani 1 1 d . . .
O11 O 0.8312(6) 0.25122(17) 0.7789(5) 0.140(2) Uani 1 1 d . . .
O12 O 0.8738(4) 0.16045(16) 0.8249(3) 0.0813(13) Uani 1 1 d . . .
O13 O 0.6791(3) 0.18802(19) 0.6722(3) 0.0934(14) Uani 1 1 d . . .
O14 O 0.7460(3) 0.20668(14) 0.9120(3) 0.0569(9) Uani 1 1 d . . .
Cl2 Cl -0.19662(9) -0.01743(4) 0.12081(10) 0.0345(3) Uani 1 1 d . . .
O21 O -0.1677(4) -0.01811(15) 0.2661(3) 0.0781(12) Uani 1 1 d . . .
O22 O -0.2567(3) 0.03315(11) 0.0619(3) 0.0616(10) Uani 1 1 d . . .
O23 O -0.0848(3) -0.02245(13) 0.0948(3) 0.0591(9) Uani 1 1 d . . .
O24 O -0.2821(3) -0.06081(12) 0.0488(4) 0.0632(10) Uani 1 1 d . . .

loop_
_atom_site_aniso_label
_atom_site_aniso_U_11
_atom_site_aniso_U_22
_atom_site_aniso_U_33
_atom_site_aniso_U_23
_atom_site_aniso_U_13
_atom_site_aniso_U_12
Co 0.0192(3) 0.0184(3) 0.0146(3) -0.0005(2) 0.0042(2) 0.0006(2)
N1 0.0182(16) 0.0213(17) 0.0166(16) -0.0009(12) 0.0051(13) 0.0005(13)
N2 0.0209(17) 0.0175(16) 0.0170(16) 0.0009(12) 0.0065(14) 0.0024(13)
N3 0.0242(17) 0.0202(17) 0.0208(16) -0.0005(13) 0.0097(14) 0.0008(13)
N4 0.0219(16) 0.0214(17) 0.0145(15) 0.0008(13) 0.0070(13) -0.0009(13)
N5 0.0214(17) 0.0203(16) 0.0178(16) -0.0017(13) 0.0073(14) -0.0014(13)
O1 0.0250(14) 0.0178(13) 0.0161(13) 0.0010(10) 0.0027(11) 0.0031(11)
O2 0.0451(18) 0.0191(16) 0.0259(15) 0.0000(12) 0.0027(13) -0.0016(13)
C1 0.021(2) 0.027(2) 0.019(2) -0.0008(17) 0.0084(17) 0.0044(18)
C2 0.028(2) 0.023(2) 0.0173(19) 0.0020(16) 0.0035(17) 0.0041(17)
C4 0.022(2) 0.026(2) 0.0144(18) 0.0009(16) 0.0060(16) 0.0010(17)
C5 0.021(2) 0.0182(19) 0.019(2) -0.0010(15) 0.0048(17) 0.0029(16)
C6 0.029(2) 0.033(2) 0.018(2) 0.0017(17) 0.0103(18) 0.0039(18)
C7 0.029(2) 0.032(2) 0.029(2) 0.0055(18) 0.0166(19) 0.0025(18)
C8 0.019(2) 0.022(2) 0.028(2) 0.0002(16) 0.0063(17) 0.0002(17)
C9 0.020(2) 0.023(2) 0.0187(19) 0.0008(16) 0.0028(17) 0.0019(17)
C10 0.018(2) 0.030(2) 0.0213(19) -0.0025(16) 0.0048(17) -0.0031(16)
C11 0.024(2) 0.017(2) 0.020(2) -0.0006(15) 0.0072(17) 0.0000(16)
C12 0.023(2) 0.027(2) 0.029(2) -0.0041(17) 0.0054(18) -0.0008(17)
C13 0.030(2) 0.035(2) 0.040(3) -0.0005(19) 0.021(2) -0.0010(19)
C14 0.032(2) 0.038(3) 0.027(2) -0.0012(18) 0.017(2) -0.0020(19)
C15 0.032(2) 0.027(2) 0.023(2) -0.0033(16) 0.0115(18) -0.0018(18)
C16 0.026(2) 0.024(2) 0.021(2) -0.0026(16) 0.0110(18) -0.0007(17)
C17 0.027(2) 0.027(2) 0.017(2) -0.0037(16) 0.0067(17) -0.0060(17)
C18 0.025(2) 0.038(2) 0.0127(18) 0.0064(17) 0.0041(17) 0.0023(18)
C19 0.021(2) 0.027(2) 0.020(2) 0.0047(17) 0.0076(17) 0.0003(17)
C20 0.029(2) 0.032(2) 0.023(2) 0.0088(18) 0.0076(18) 0.0041(18)
C21 0.031(2) 0.023(2) 0.034(2) 0.0103(18) 0.012(2) 0.0051(18)
C22 0.019(2) 0.022(2) 0.028(2) 0.0018(17) 0.0111(18) -0.0015(17)
C23 0.033(2) 0.019(2) 0.037(2) 0.0007(18) 0.021(2) 0.0021(18)
C24 0.035(2) 0.022(2) 0.027(2) -0.0080(17) 0.0118(19) -0.0048(18)
C25 0.029(2) 0.028(2) 0.021(2) -0.0028(17) 0.0075(18) -0.0017(18)
C26 0.0183(19) 0.021(2) 0.0208(19) 0.0022(16) 0.0081(16) -0.0011(16)
C27 0.0195(19) 0.019(2) 0.0188(19) 0.0018(16) 0.0099(16) 0.0002(16)
Cl1 0.0261(5) 0.0287(6) 0.0270(5) -0.0029(4) 0.0056(4) 0.0021(4)
O11 0.262(6) 0.061(3) 0.153(4) -0.024(3) 0.143(5) -0.080(4)
O12 0.090(3) 0.114(3) 0.042(2) 0.0068(19) 0.028(2) 0.061(2)
O13 0.051(2) 0.169(4) 0.037(2) -0.029(2) -0.0046(18) -0.006(2)
O14 0.048(2) 0.091(3) 0.0347(17) -0.0011(16) 0.0201(15) 0.0279(18)
Cl2 0.0400(6) 0.0291(6) 0.0327(6) -0.0029(4) 0.0133(5) 0.0013(5)
O21 0.116(3) 0.087(3) 0.035(2) 0.0171(17) 0.035(2) 0.030(2)
O22 0.065(2) 0.0345(19) 0.052(2) -0.0032(15) -0.0090(17) 0.0128(17)
O23 0.0379(19) 0.077(2) 0.067(2) -0.0309(18) 0.0260(17) -0.0172(16)
O24 0.060(2) 0.0359(19) 0.108(3) -0.0279(18) 0.049(2) -0.0196(16)

loop_
_atom_type_symbol
_atom_type_description
_atom_type_scat_dispersion_real
_atom_type_scat_dispersion_imag
_atom_type_scat_source
C C 0.0033 0.0016 'International Tables Vol C Tables 4.2.6.8 and 6.1.1.4'
H H 0.0000 0.0000 'International Tables Vol C Tables 4.2.6.8 and 6.1.1.4'
N N 0.0061 0.0033 'International Tables Vol C Tables 4.2.6.8 and 6.1.1.4'
O O 0.0106 0.0060 'International Tables Vol C Tables 4.2.6.8 and 6.1.1.4'
Cl Cl 0.1484 0.1585 'International Tables Vol C Tables 4.2.6.8 and 6.1.1.4'
Co Co 0.3494 0.9721 'International Tables Vol C Tables 4.2.6.8 and 6.1.1.4'

loop_
_geom_angle_atom_site_label_1
_geom_angle_atom_site_label_2
_geom_angle_atom_site_label_3
_geom_angle
_geom_angle_site_symmetry_1
_geom_angle_site_symmetry_3
_geom_angle_publ_flag
O1 Co N4 88.61(11) . . ?
O1 Co N3 90.70(11) . . ?
N4 Co N3 95.78(13) . . ?
O1 Co N1 87.57(11) . . ?
N4 Co N1 176.15(12) . . ?
N3 Co N1 84.73(13) . . ?
O1 Co N2 87.66(11) . . ?
N4 Co N2 95.35(13) . . ?
N3 Co N2 168.71(12) . . ?
N1 Co N2 84.03(13) . . ?
O1 Co N5 171.51(10) . . ?
N4 Co N5 83.01(11) . . ?
N3 Co N5 91.52(11) . . ?
N1 Co N5 100.80(11) . . ?
N2 Co N5 91.73(11) . . ?
C4 N1 C10 115.4(3) . . ?
C4 N1 C2 109.4(3) . . ?
C10 N1 C2 109.4(3) . . ?
C4 N1 Co 107.4(2) . . ?
C10 N1 Co 107.4(2) . . ?
C2 N1 Co 107.51(19) . . ?
C5 N2 C9 118.3(3) . . ?
C5 N2 Co 114.4(2) . . ?
C9 N2 Co 126.9(2) . . ?
C15 N3 C11 118.4(3) . . ?
C15 N3 Co 126.9(2) . . ?
C11 N3 Co 114.3(2) . . ?
C16 N4 C27 118.8(3) . . ?
C16 N4 Co 127.0(2) . . ?
C27 N4 Co 114.2(2) . . ?
C25 N5 C26 115.3(3) . . ?
C25 N5 Co 133.5(2) . . ?
C26 N5 Co 111.2(2) . . ?
C1 O1 Co 115.7(2) . . ?
O2 C1 O1 124.0(3) . . ?
O2 C1 C2 121.9(3) . . ?
O1 C1 C2 114.0(3) . . ?
C1 C2 N1 112.4(3) . . ?
N1 C4 C5 108.0(3) . . ?
N2 C5 C6 121.4(3) . . ?
N2 C5 C4 113.9(3) . . ?
C6 C5 C4 124.7(3) . . ?
C7 C6 C5 119.9(3) . . ?
C8 C7 C6 118.7(3) . . ?
C7 C8 C9 118.9(3) . . ?
N2 C9 C8 122.8(3) . . ?
C11 C10 N1 107.8(3) . . ?
N3 C11 C12 121.4(3) . . ?
N3 C11 C10 113.8(3) . . ?
C12 C11 C10 124.8(3) . . ?
C11 C12 C13 119.6(3) . . ?
C14 C13 C12 119.3(4) . . ?
C13 C14 C15 118.8(3) . . ?
N3 C15 C14 122.5(3) . . ?
N4 C16 C17 120.6(3) . . ?
C18 C17 C16 120.7(3) . . ?
C17 C18 C19 120.1(3) . . ?
C27 C19 C18 116.3(3) . . ?
C27 C19 C20 118.1(3) . . ?
C18 C19 C20 125.5(3) . . ?
C21 C20 C19 121.5(3) . . ?
C20 C21 C22 121.1(3) . . ?
C23 C22 C26 118.0(3) . . ?
C23 C22 C21 123.6(3) . . ?
C26 C22 C21 118.4(3) . . ?
C24 C23 C22 118.0(3) . . ?
C23 C24 C25 120.3(3) . . ?
N5 C25 C24 124.3(3) . . ?
N5 C26 C22 124.1(3) . . ?
N5 C26 C27 115.6(3) . . ?
C22 C26 C27 120.2(3) . . ?
N4 C27 C19 123.4(3) . . ?
N4 C27 C26 116.1(3) . . ?
C19 C27 C26 120.6(3) . . ?
O11 Cl1 O13 110.8(3) . . ?
O11 Cl1 O12 110.4(3) . . ?
O13 Cl1 O12 107.2(2) . . ?
O11 Cl1 O14 109.1(2) . . ?
O13 Cl1 O14 110.0(2) . . ?
O12 Cl1 O14 109.31(19) . . ?
O21 Cl2 O22 108.9(2) . . ?
O21 Cl2 O24 110.7(2) . . ?
O22 Cl2 O24 108.2(2) . . ?
O21 Cl2 O23 111.5(2) . . ?
O22 Cl2 O23 108.4(2) . . ?
O24 Cl2 O23 109.06(18) . . ?

loop_
_geom_bond_atom_site_label_1
_geom_bond_atom_site_label_2
_geom_bond_distance
_geom_bond_site_symmetry_2
_geom_bond_publ_flag
Co O1 1.880(2) . ?
Co N4 1.919(3) . ?
Co N3 1.921(3) . ?
Co N1 1.930(3) . ?
Co N2 1.933(3) . ?
Co N5 2.010(3) . ?
N1 C4 1.495(4) . ?
N1 C10 1.502(4) . ?
N1 C2 1.513(4) . ?
N2 C5 1.338(4) . ?
N2 C9 1.349(4) . ?
N3 C15 1.339(4) . ?
N3 C11 1.347(4) . ?
N4 C16 1.339(4) . ?
N4 C27 1.361(4) . ?
N5 C25 1.328(4) . ?
N5 C26 1.366(4) . ?
O1 C1 1.304(4) . ?
O2 C1 1.215(4) . ?
C1 C2 1.490(5) . ?
C4 C5 1.504(5) . ?
C5 C6 1.383(5) . ?
C6 C7 1.381(5) . ?
C7 C8 1.370(5) . ?
C8 C9 1.374(5) . ?
C10 C11 1.497(5) . ?
C11 C12 1.369(5) . ?
C12 C13 1.375(5) . ?
C13 C14 1.362(5) . ?
C14 C15 1.372(5) . ?
C16 C17 1.378(5) . ?
C17 C18 1.363(5) . ?
C18 C19 1.395(5) . ?
C19 C27 1.387(5) . ?
C19 C20 1.432(5) . ?
C20 C21 1.345(5) . ?
C21 C22 1.421(5) . ?
C22 C23 1.398(5) . ?
C22 C26 1.400(5) . ?
C23 C24 1.362(5) . ?
C24 C25 1.389(5) . ?
C26 C27 1.416(5) . ?
Cl1 O11 1.363(4) . ?
Cl1 O13 1.384(3) . ?
Cl1 O12 1.419(3) . ?
Cl1 O14 1.429(3) . ?
Cl2 O21 1.390(3) . ?
Cl2 O22 1.428(3) . ?
Cl2 O24 1.433(3) . ?
Cl2 O23 1.437(3) . ?

loop_
_geom_torsion_atom_site_label_1
_geom_torsion_atom_site_label_2
_geom_torsion_atom_site_label_3
_geom_torsion_atom_site_label_4
_geom_torsion
_geom_torsion_site_symmetry_1
_geom_torsion_site_symmetry_2
_geom_torsion_site_symmetry_3
_geom_torsion_site_symmetry_4
_geom_torsion_publ_flag
O1 Co N1 C4 117.2(2) . . . . ?
N4 Co N1 C4 110.3(17) . . . . ?
N3 Co N1 C4 -151.9(2) . . . . ?
N2 Co N1 C4 29.3(2) . . . . ?
N5 Co N1 C4 -61.3(2) . . . . ?
O1 Co N1 C10 -118.0(2) . . . . ?
N4 Co N1 C10 -125.0(17) . . . . ?
N3 Co N1 C10 -27.1(2) . . . . ?
N2 Co N1 C10 154.1(2) . . . . ?
N5 Co N1 C10 63.4(2) . . . . ?
O1 Co N1 C2 -0.4(2) . . . . ?
N4 Co N1 C2 -7.4(18) . . . . ?
N3 Co N1 C2 90.5(2) . . . . ?
N2 Co N1 C2 -88.4(2) . . . . ?
N5 Co N1 C2 -179.0(2) . . . . ?
O1 Co N2 C5 -103.9(2) . . . . ?
N4 Co N2 C5 167.7(2) . . . . ?
N3 Co N2 C5 -22.1(7) . . . . ?
N1 Co N2 C5 -16.1(2) . . . . ?
N5 Co N2 C5 84.6(2) . . . . ?
O1 Co N2 C9 68.0(3) . . . . ?
N4 Co N2 C9 -20.4(3) . . . . ?
N3 Co N2 C9 149.8(5) . . . . ?
N1 Co N2 C9 155.8(3) . . . . ?
N5 Co N2 C9 -103.5(3) . . . . ?
O1 Co N3 C15 -73.1(3) . . . . ?
N4 Co N3 C15 15.6(3) . . . . ?
N1 Co N3 C15 -160.6(3) . . . . ?
N2 Co N3 C15 -154.6(5) . . . . ?
N5 Co N3 C15 98.7(3) . . . . ?
O1 Co N3 C11 99.3(2) . . . . ?
N4 Co N3 C11 -172.1(2) . . . . ?
N1 Co N3 C11 11.8(2) . . . . ?
N2 Co N3 C11 17.7(7) . . . . ?
N5 Co N3 C11 -88.9(2) . . . . ?
O1 Co N4 C16 0.0(3) . . . . ?
N3 Co N4 C16 -90.6(3) . . . . ?
N1 Co N4 C16 6.9(19) . . . . ?
N2 Co N4 C16 87.5(3) . . . . ?
N5 Co N4 C16 178.6(3) . . . . ?
O1 Co N4 C27 -178.5(2) . . . . ?
N3 Co N4 C27 91.0(2) . . . . ?
N1 Co N4 C27 -171.5(16) . . . . ?
N2 Co N4 C27 -90.9(2) . . . . ?
N5 Co N4 C27 0.2(2) . . . . ?
O1 Co N5 C25 -170.3(6) . . . . ?
N4 Co N5 C25 -179.7(3) . . . . ?
N3 Co N5 C25 84.6(3) . . . . ?
N1 Co N5 C25 -0.3(3) . . . . ?
N2 Co N5 C25 -84.6(3) . . . . ?
O1 Co N5 C26 9.2(8) . . . . ?
N4 Co N5 C26 -0.2(2) . . . . ?
N3 Co N5 C26 -95.9(2) . . . . ?
N1 Co N5 C26 179.2(2) . . . . ?
N2 Co N5 C26 94.9(2) . . . . ?
N4 Co O1 C1 169.4(2) . . . . ?
N3 Co O1 C1 -94.8(2) . . . . ?
N1 Co O1 C1 -10.1(2) . . . . ?
N2 Co O1 C1 74.0(2) . . . . ?
N5 Co O1 C1 160.1(6) . . . . ?
Co O1 C1 O2 -164.6(3) . . . . ?
Co O1 C1 C2 17.9(4) . . . . ?
O2 C1 C2 N1 164.6(3) . . . . ?
O1 C1 C2 N1 -17.9(4) . . . . ?
C4 N1 C2 C1 -107.0(3) . . . . ?
C10 N1 C2 C1 125.7(3) . . . . ?
Co N1 C2 C1 9.4(3) . . . . ?
C10 N1 C4 C5 -156.4(3) . . . . ?
C2 N1 C4 C5 79.7(3) . . . . ?
Co N1 C4 C5 -36.7(3) . . . . ?
C9 N2 C5 C6 3.1(5) . . . . ?
Co N2 C5 C6 175.8(3) . . . . ?
C9 N2 C5 C4 -174.7(3) . . . . ?
Co N2 C5 C4 -2.1(4) . . . . ?
N1 C4 C5 N2 25.7(4) . . . . ?
N1 C4 C5 C6 -152.0(3) . . . . ?
N2 C5 C6 C7 -2.0(5) . . . . ?
C4 C5 C6 C7 175.6(3) . . . . ?
C5 C6 C7 C8 -0.9(5) . . . . ?
C6 C7 C8 C9 2.6(5) . . . . ?
C5 N2 C9 C8 -1.3(5) . . . . ?
Co N2 C9 C8 -173.0(3) . . . . ?
C7 C8 C9 N2 -1.5(5) . . . . ?
C4 N1 C10 C11 156.4(3) . . . . ?
C2 N1 C10 C11 -79.8(3) . . . . ?
Co N1 C10 C11 36.6(3) . . . . ?
C15 N3 C11 C12 0.8(5) . . . . ?
Co N3 C11 C12 -172.2(3) . . . . ?
C15 N3 C11 C10 -179.4(3) . . . . ?
Co N3 C11 C10 7.6(4) . . . . ?
N1 C10 C11 N3 -29.3(4) . . . . ?
N1 C10 C11 C12 150.5(3) . . . . ?
N3 C11 C12 C13 -0.8(5) . . . . ?
C10 C11 C12 C13 179.4(3) . . . . ?
C11 C12 C13 C14 0.6(5) . . . . ?
C12 C13 C14 C15 -0.5(6) . . . . ?
C11 N3 C15 C14 -0.7(5) . . . . ?
Co N3 C15 C14 171.4(3) . . . . ?
C13 C14 C15 N3 0.6(6) . . . . ?
C27 N4 C16 C17 0.6(5) . . . . ?
Co N4 C16 C17 -177.8(2) . . . . ?
N4 C16 C17 C18 -1.5(5) . . . . ?
C16 C17 C18 C19 0.7(5) . . . . ?
C17 C18 C19 C27 0.8(5) . . . . ?
C17 C18 C19 C20 179.6(3) . . . . ?
C27 C19 C20 C21 1.6(5) . . . . ?
C18 C19 C20 C21 -177.2(4) . . . . ?
C19 C20 C21 C22 -0.6(6) . . . . ?
C20 C21 C22 C23 178.9(3) . . . . ?
C20 C21 C22 C26 -1.0(5) . . . . ?
C26 C22 C23 C24 -1.5(5) . . . . ?
C21 C22 C23 C24 178.5(3) . . . . ?
C22 C23 C24 C25 0.8(5) . . . . ?
C26 N5 C25 C24 -1.5(5) . . . . ?
Co N5 C25 C24 178.0(3) . . . . ?
C23 C24 C25 N5 0.8(6) . . . . ?
C25 N5 C26 C22 0.6(5) . . . . ?
Co N5 C26 C22 -179.0(3) . . . . ?
C25 N5 C26 C27 179.9(3) . . . . ?
Co N5 C26 C27 0.3(4) . . . . ?
C23 C22 C26 N5 0.8(5) . . . . ?
C21 C22 C26 N5 -179.2(3) . . . . ?
C23 C22 C26 C27 -178.4(3) . . . . ?
C21 C22 C26 C27 1.6(5) . . . . ?
C16 N4 C27 C19 1.1(5) . . . . ?
Co N4 C27 C19 179.6(3) . . . . ?
C16 N4 C27 C26 -178.6(3) . . . . ?
Co N4 C27 C26 0.0(4) . . . . ?
C18 C19 C27 N4 -1.8(5) . . . . ?
C20 C19 C27 N4 179.3(3) . . . . ?
C18 C19 C27 C26 177.9(3) . . . . ?
C20 C19 C27 C26 -1.0(5) . . . . ?
N5 C26 C27 N4 -0.2(4) . . . . ?
C22 C26 C27 N4 179.1(3) . . . . ?
N5 C26 C27 C19 -179.9(3) . . . . ?
C22 C26 C27 C19 -0.6(5) . . . . ?
